data_4518209
loop_
_publ_author_name
'S\'anchez-F\'erez, Francisco'
'Solans-Monfort, Xavier'
'Calvet, Teresa'
'Font-Bardia, Merc\`e'
'Pons, Josefina'

_publ_section_title
;
 Influence of Aromatic Cations on the Structural Arrangement of Hg(II)
 Halides.
;
_journal_issue 45
_journal_name_full 'ACS omega'
_journal_page_first 29357
_journal_page_last 29372
_journal_paper_doi 10.1021/acsomega.0c04175
_journal_volume 5
_journal_year 2020
_chemical_formula_moiety 'C24 H16, Hg I4'
_chemical_formula_sum 'C24 H18 Hg I4 N4'
_chemical_formula_weight 1070.61
_space_group_crystal_system monoclinic
_space_group_IT_number 10
_space_group_name_Hall '-P 2y'
_space_group_name_H-M_alt 'P 1 2/m 1'
_atom_sites_solution_hydrogens geom
_audit_creation_method SHELXL-2018/1
_cell_angle_alpha 90
_cell_angle_beta 93.322(13)
_cell_angle_gamma 90
_cell_formula_units_Z 2
_cell_length_a 8.991(3)
_cell_length_b 19.040(8)
_cell_length_c 9.004(3)
_cell_measurement_reflns_used 9927
_cell_measurement_temperature 100(2)
_cell_measurement_theta_max 30.52
_cell_measurement_theta_min 2.51
_cell_volume 1538.8(10)
_computing_cell_refinement 'Bruker SAINT'
_computing_data_collection 'Bruker APEX3'
_computing_data_reduction 'Bruker SAINT'
_computing_molecular_graphics 'Bruker SHELXTL'
_computing_publication_material 'Bruker SHELXTL'
_computing_structure_refinement 'SHELXL-2018/3 (Sheldrick, 2018)'
_computing_structure_solution 'SHELXT 2014/5 (Sheldrick, 2014)'
_diffrn_ambient_temperature 100(2)
_diffrn_measured_fraction_theta_full 0.989
_diffrn_measured_fraction_theta_max 0.989
_diffrn_measurement_device_type 'D8 Venture'
_diffrn_measurement_method '\f and \w scans'
_diffrn_radiation_type MoK\a
_diffrn_radiation_wavelength 0.71073
_diffrn_reflns_av_R_equivalents 0.0293
_diffrn_reflns_av_unetI/netI 0.0177
_diffrn_reflns_Laue_measured_fraction_full 0.989
_diffrn_reflns_Laue_measured_fraction_max 0.989
_diffrn_reflns_limit_h_max 12
_diffrn_reflns_limit_h_min -12
_diffrn_reflns_limit_k_max 27
_diffrn_reflns_limit_k_min -26
_diffrn_reflns_limit_l_max 12
_diffrn_reflns_limit_l_min -11
_diffrn_reflns_number 35555
_diffrn_reflns_point_group_measured_fraction_full 0.989
_diffrn_reflns_point_group_measured_fraction_max 0.989
_diffrn_reflns_theta_full 25.242
_diffrn_reflns_theta_max 30.516
_diffrn_reflns_theta_min 2.506
_diffrn_source microfocus
_exptl_absorpt_coefficient_mu 9.031
_exptl_absorpt_correction_T_max 0.7461
_exptl_absorpt_correction_T_min 0.4860
_exptl_absorpt_correction_type multi-scan
_exptl_absorpt_process_details sadabs
_exptl_crystal_colour red
_exptl_crystal_density_diffrn 2.311
_exptl_crystal_description Prism
_exptl_crystal_F_000 964
_exptl_crystal_size_max 0.360
_exptl_crystal_size_mid 0.179
_exptl_crystal_size_min 0.057
_refine_diff_density_max 2.617
_refine_diff_density_min -1.774
_refine_diff_density_rms 0.158
_refine_ls_extinction_method none
_refine_ls_goodness_of_fit_ref 1.132
_refine_ls_hydrogen_treatment constr
_refine_ls_matrix_type full
_refine_ls_number_parameters 90
_refine_ls_number_reflns 4787
_refine_ls_number_restraints 25
_refine_ls_restrained_S_all 1.192
_refine_ls_R_factor_all 0.0487
_refine_ls_R_factor_gt 0.0419
_refine_ls_shift/su_max 0.000
_refine_ls_shift/su_mean 0.000
_refine_ls_structure_factor_coef Fsqd
_refine_ls_weighting_details 'w=1/[\s^2^(Fo^2^)+(0.0271P)^2^+10.9184P] where P=(Fo^2^+2Fc^2^)/3'
_refine_ls_weighting_scheme calc
_refine_ls_wR_factor_gt 0.0983
_refine_ls_wR_factor_ref 0.1032
_reflns_Friedel_coverage 0.000
_reflns_number_gt 4183
_reflns_number_total 4787
_reflns_threshold_expression 'I > 2\s(I)'
_cod_data_source_file ao0c04175_si_006.cif
_cod_data_source_block C20YB38_0m_aA
_cod_depositor_comments 'Adding full bibliography for 4518208--4518213.cif.'
_cod_original_sg_symbol_H-M 'P 2/m'
_cod_database_code 4518209
_shelx_shelxl_version_number 2018/1
_shelx_space_group_comment
;
The symmetry employed for this shelxl refinement is uniquely defined
by the following loop, which should always be used as a source of
symmetry information in preference to the above space-group names.
They are only intended as comments.
;

loop_
_space_group_symop_operation_xyz
'x, y, z'
'-x, y, -z'
'-x, -y, -z'
'x, -y, z'

loop_
_atom_site_label
_atom_site_type_symbol
_atom_site_fract_x
_atom_site_fract_y
_atom_site_fract_z
_atom_site_U_iso_or_equiv
_atom_site_adp_type
_atom_site_occupancy
_atom_site_site_symmetry_order
_atom_site_calc_flag
_atom_site_refinement_flags_posn
_atom_site_refinement_flags_adp
_atom_site_refinement_flags_occupancy
_atom_site_disorder_assembly
_atom_site_disorder_group
Hg1 Hg 1.000000 0.25000(2) 0.000000 0.03357(8) Uani 1 2 d S T P . .
I1 I 1.00056(6) 0.33009(3) 0.25767(5) 0.06038(15) Uani 1 1 d . . . . .
I2 I 0.74232(5) 0.16989(3) -0.00064(6) 0.06037(15) Uani 1 1 d . . . . .
N1 N 0.8556(9) -0.0512(3) 0.6246(8) 0.0412(17) Uani 0.5 1 d G . P A -1
C1 C 0.9614(9) -0.0499(3) 0.7434(8) 0.0412(17) Uani 0.5 1 d G . P A -1
H1 H 0.994922 -0.092536 0.788698 0.049 Uiso 0.5 1 calc R U P A -1
C2 C 1.0183(7) 0.0139(4) 0.7960(6) 0.0412(17) Uani 0.5 1 d G . P A -1
H2 H 1.090631 0.014850 0.877131 0.049 Uiso 0.5 1 calc R U P A -1
C3 C 0.9693(9) 0.0763(4) 0.7297(9) 0.0412(17) Uani 0.5 1 d G . P A -1
H3 H 1.008163 0.119943 0.765610 0.049 Uiso 0.5 1 calc R U P A -1
C4 C 0.8635(9) 0.0750(3) 0.6109(9) 0.0412(17) Uani 0.5 1 d DG . P A -1
C5 C 0.8066(6) 0.0112(4) 0.5584(6) 0.0412(17) Uani 0.5 1 d DG . P A -1
N2 N 0.6481(9) -0.0530(4) 0.3834(8) 0.0371(18) Uani 0.5 1 d G . P A -1
H2N H 0.682874 -0.092860 0.420457 0.045 Uiso 0.5 1 calc R U P A -1
C6 C 0.7005(6) 0.0105(4) 0.4423(6) 0.0371(18) Uani 0.5 1 d DG . P A -1
C7 C 0.6456(9) 0.0735(4) 0.3837(9) 0.0371(18) Uani 0.5 1 d DG . P A -1
C8 C 0.5383(9) 0.0731(5) 0.2661(9) 0.0371(18) Uani 0.5 1 d G . P A -1
H8 H 0.500767 0.116177 0.226092 0.045 Uiso 0.5 1 calc R U P A -1
C9 C 0.4859(6) 0.0097(6) 0.2072(6) 0.0371(18) Uani 0.5 1 d G . P A -1
H9 H 0.412608 0.009423 0.126880 0.045 Uiso 0.5 1 calc R U P A -1
C10 C 0.5408(9) -0.0533(5) 0.2658(9) 0.0371(18) Uani 0.5 1 d G . P A -1
H10 H 0.505043 -0.096683 0.225536 0.045 Uiso 0.5 1 calc R U P A -1
C11 C 0.8058(12) 0.1340(4) 0.5519(11) 0.054(4) Uani 0.5 1 d D . P A -1
H11 H 0.836655 0.177911 0.593531 0.065 Uiso 0.5 1 calc R U P A -1
C12 C 0.7063(12) 0.1332(4) 0.4363(12) 0.049(3) Uani 0.5 1 d D . P A -1
H12 H 0.677619 0.176289 0.389922 0.059 Uiso 0.5 1 calc R U P A -1
N3 N 0.6143(10) 0.5549(5) 0.3501(11) 0.0438(11) Uani 0.5 1 d G . P B -1
H3N H 0.577417 0.594591 0.313893 0.053 Uiso 0.5 1 calc R U P B -1
C13 C 0.7314(11) 0.5560(6) 0.4579(12) 0.0438(11) Uani 0.5 1 d G . P B -1
H13A H 0.771556 0.599549 0.492498 0.053 Uiso 0.5 1 calc R U P B -1
C14 C 0.7897(6) 0.4933(7) 0.5151(6) 0.0438(11) Uani 0.5 1 d G . P B -1
H14A H 0.869670 0.494047 0.588744 0.053 Uiso 0.5 1 calc R U P B -1
C15 C 0.7309(11) 0.4296(6) 0.4644(12) 0.0438(11) Uani 0.5 1 d G . P B -1
H15 H 0.770712 0.386743 0.503505 0.053 Uiso 0.5 1 calc R U P B -1
C16 C 0.6138(11) 0.4285(5) 0.3566(12) 0.0438(11) Uani 0.5 1 d DG . P B -1
C24 C 0.5555(6) 0.4912(5) 0.2995(6) 0.0438(11) Uani 0.5 1 d DG . P B -1
C23 C 0.4427(6) 0.4902(4) 0.1945(6) 0.0438(11) Uani 0.5 1 d DG . P B -1
C19 C 0.3896(9) 0.4261(4) 0.1397(9) 0.0438(11) Uani 0.5 1 d DG . P B -1
C20 C 0.2721(9) 0.4243(4) 0.0325(9) 0.0438(11) Uani 0.5 1 d G . P B -1
H20 H 0.235827 0.380505 -0.004938 0.053 Uiso 0.5 1 calc R U P B -1
C21 C 0.2076(6) 0.4865(4) -0.0199(6) 0.0438(11) Uani 0.5 1 d G . P B -1
H21 H 0.127296 0.485301 -0.093238 0.053 Uiso 0.5 1 calc R U P B -1
C22 C 0.2607(9) 0.5506(4) 0.0348(9) 0.0438(11) Uani 0.5 1 d G . P B -1
H22 H 0.216636 0.593170 -0.001014 0.053 Uiso 0.5 1 calc R U P B -1
N4 N 0.3782(9) 0.5525(4) 0.1421(9) 0.0438(11) Uani 0.5 1 d G . P B -1
C17 C 0.5589(11) 0.3665(5) 0.3015(11) 0.0438(11) Uani 0.5 1 d D . P B -1
H17 H 0.603693 0.323538 0.333854 0.053 Uiso 0.5 1 calc R U P B -1
C18 C 0.4403(11) 0.3657(4) 0.2004(11) 0.0438(11) Uani 0.5 1 d D . P B -1
H18 H 0.393570 0.322541 0.172859 0.053 Uiso 0.5 1 calc R U P B -1

loop_
_atom_site_aniso_label
_atom_site_aniso_U_11
_atom_site_aniso_U_22
_atom_site_aniso_U_33
_atom_site_aniso_U_23
_atom_site_aniso_U_13
_atom_site_aniso_U_12
Hg1 0.03093(14) 0.03896(15) 0.03106(14) 0.000 0.00401(10) 0.000
I1 0.0654(3) 0.0766(4) 0.0395(2) -0.0115(2) 0.0056(2) 0.0055(3)
I2 0.0394(2) 0.0764(4) 0.0656(3) 0.0056(3) 0.0054(2) -0.0117(2)
N1 0.039(2) 0.046(6) 0.039(2) -0.002(2) 0.0043(16) -0.003(2)
C1 0.039(2) 0.046(6) 0.039(2) -0.002(2) 0.0043(16) -0.003(2)
C2 0.039(2) 0.046(6) 0.039(2) -0.002(2) 0.0043(16) -0.003(2)
C3 0.039(2) 0.046(6) 0.039(2) -0.002(2) 0.0043(16) -0.003(2)
C4 0.039(2) 0.046(6) 0.039(2) -0.002(2) 0.0043(16) -0.003(2)
C5 0.039(2) 0.046(6) 0.039(2) -0.002(2) 0.0043(16) -0.003(2)
N2 0.0333(17) 0.035(6) 0.0437(19) -0.002(2) 0.0057(14) 0.0006(19)
C6 0.0333(17) 0.035(6) 0.0437(19) -0.002(2) 0.0057(14) 0.0006(19)
C7 0.0333(17) 0.035(6) 0.0437(19) -0.002(2) 0.0057(14) 0.0006(19)
C8 0.0333(17) 0.035(6) 0.0437(19) -0.002(2) 0.0057(14) 0.0006(19)
C9 0.0333(17) 0.035(6) 0.0437(19) -0.002(2) 0.0057(14) 0.0006(19)
C10 0.0333(17) 0.035(6) 0.0437(19) -0.002(2) 0.0057(14) 0.0006(19)
C11 0.048(7) 0.078(10) 0.037(6) -0.013(6) 0.005(5) -0.011(7)
C12 0.043(6) 0.051(8) 0.053(7) -0.011(6) 0.006(6) -0.003(6)
N3 0.0389(13) 0.057(4) 0.0360(12) -0.0019(17) 0.0058(10) -0.0025(18)
C13 0.0389(13) 0.057(4) 0.0360(12) -0.0019(17) 0.0058(10) -0.0025(18)
C14 0.0389(13) 0.057(4) 0.0360(12) -0.0019(17) 0.0058(10) -0.0025(18)
C15 0.0389(13) 0.057(4) 0.0360(12) -0.0019(17) 0.0058(10) -0.0025(18)
C16 0.0389(13) 0.057(4) 0.0360(12) -0.0019(17) 0.0058(10) -0.0025(18)
C24 0.0389(13) 0.057(4) 0.0360(12) -0.0019(17) 0.0058(10) -0.0025(18)
C23 0.0389(13) 0.057(4) 0.0360(12) -0.0019(17) 0.0058(10) -0.0025(18)
C19 0.0389(13) 0.057(4) 0.0360(12) -0.0019(17) 0.0058(10) -0.0025(18)
C20 0.0389(13) 0.057(4) 0.0360(12) -0.0019(17) 0.0058(10) -0.0025(18)
C21 0.0389(13) 0.057(4) 0.0360(12) -0.0019(17) 0.0058(10) -0.0025(18)
C22 0.0389(13) 0.057(4) 0.0360(12) -0.0019(17) 0.0058(10) -0.0025(18)
N4 0.0389(13) 0.057(4) 0.0360(12) -0.0019(17) 0.0058(10) -0.0025(18)
C17 0.0389(13) 0.057(4) 0.0360(12) -0.0019(17) 0.0058(10) -0.0025(18)
C18 0.0389(13) 0.057(4) 0.0360(12) -0.0019(17) 0.0058(10) -0.0025(18)

loop_
_atom_type_symbol
_atom_type_description
_atom_type_scat_dispersion_real
_atom_type_scat_dispersion_imag
_atom_type_scat_source
C C 0.0033 0.0016 'International Tables Vol C Tables 4.2.6.8 and 6.1.1.4'
H H 0.0000 0.0000 'International Tables Vol C Tables 4.2.6.8 and 6.1.1.4'
Hg Hg -2.3894 9.2266 'International Tables Vol C Tables 4.2.6.8 and 6.1.1.4'
I I -0.4742 1.8119 'International Tables Vol C Tables 4.2.6.8 and 6.1.1.4'
N N 0.0061 0.0033 'International Tables Vol C Tables 4.2.6.8 and 6.1.1.4'

loop_
_geom_angle_atom_site_label_1
_geom_angle_atom_site_label_2
_geom_angle_atom_site_label_3
_geom_angle
_geom_angle_site_symmetry_1
_geom_angle_site_symmetry_3
_geom_angle_publ_flag
I2 Hg1 I2 113.27(4) . 2_755 ?
I2 Hg1 I1 109.83(2) . 2_755 ?
I2 Hg1 I1 105.36(2) 2_755 2_755 ?
I2 Hg1 I1 105.36(2) . . ?
I2 Hg1 I1 109.83(2) 2_755 . ?
I1 Hg1 I1 113.36(4) 2_755 . ?
C1 N1 C5 120.0 . . ?
N1 C1 C2 120.0 . . ?
N1 C1 H1 120.0 . . ?
C2 C1 H1 120.0 . . ?
C3 C2 C1 120.0 . . ?
C3 C2 H2 120.0 . . ?
C1 C2 H2 120.0 . . ?
C4 C3 C2 120.0 . . ?
C4 C3 H3 120.0 . . ?
C2 C3 H3 120.0 . . ?
C11 C4 C3 121.5(4) . . ?
C11 C4 C5 118.3(4) . . ?
C3 C4 C5 120.0 . . ?
C6 C5 C4 119.6(3) . . ?
C6 C5 N1 120.4(3) . . ?
C4 C5 N1 120.0 . . ?
C6 N2 C10 120.0 . . ?
C6 N2 H2N 120.0 . . ?
C10 N2 H2N 120.0 . . ?
C5 C6 N2 120.3(3) . . ?
C5 C6 C7 119.7(3) . . ?
N2 C6 C7 120.0 . . ?
C12 C7 C8 121.7(4) . . ?
C12 C7 C6 118.1(4) . . ?
C8 C7 C6 120.0 . . ?
C9 C8 C7 120.0 . . ?
C9 C8 H8 120.0 . . ?
C7 C8 H8 120.0 . . ?
C8 C9 C10 120.0 . . ?
C8 C9 H9 120.0 . . ?
C10 C9 H9 120.0 . . ?
C9 C10 N2 120.0 . . ?
C9 C10 H10 120.0 . . ?
N2 C10 H10 120.0 . . ?
C12 C11 C4 121.8(4) . . ?
C12 C11 H11 119.1 . . ?
C4 C11 H11 119.1 . . ?
C11 C12 C7 122.0(4) . . ?
C11 C12 H12 119.0 . . ?
C7 C12 H12 119.0 . . ?
C13 N3 C24 120.0 . . ?
C13 N3 H3N 120.0 . . ?
C24 N3 H3N 120.0 . . ?
C14 C13 N3 120.0 . . ?
C14 C13 H13A 120.0 . . ?
N3 C13 H13A 120.0 . . ?
C13 C14 C15 120.0 . . ?
C13 C14 H14A 120.0 . . ?
C15 C14 H14A 120.0 . . ?
C14 C15 C16 120.0 . . ?
C14 C15 H15 120.0 . . ?
C16 C15 H15 120.0 . . ?
C17 C16 C15 120.7(4) . . ?
C17 C16 C24 119.2(4) . . ?
C15 C16 C24 120.0 . . ?
C23 C24 C16 120.1(4) . . ?
C23 C24 N3 119.9(4) . . ?
C16 C24 N3 120.0 . . ?
C24 C23 C19 119.4(4) . . ?
C24 C23 N4 120.6(4) . . ?
C19 C23 N4 120.0 . . ?
C18 C19 C23 120.4(4) . . ?
C18 C19 C20 119.2(4) . . ?
C23 C19 C20 120.0 . . ?
C19 C20 C21 120.0 . . ?
C19 C20 H20 120.0 . . ?
C21 C20 H20 120.0 . . ?
C22 C21 C20 120.0 . . ?
C22 C21 H21 120.0 . . ?
C20 C21 H21 120.0 . . ?
N4 C22 C21 120.0 . . ?
N4 C22 H22 120.0 . . ?
C21 C22 H22 120.0 . . ?
C22 N4 C23 120.0 . . ?
C16 C17 C18 120.4(5) . . ?
C16 C17 H17 119.8 . . ?
C18 C17 H17 119.8 . . ?
C19 C18 C17 119.8(5) . . ?
C19 C18 H18 120.1 . . ?
C17 C18 H18 120.1 . . ?

loop_
_geom_bond_atom_site_label_1
_geom_bond_atom_site_label_2
_geom_bond_distance
_geom_bond_site_symmetry_2
_geom_bond_publ_flag
Hg1 I2 2.7737(9) . ?
Hg1 I2 2.7737(9) 2_755 ?
Hg1 I1 2.7760(9) 2_755 ?
Hg1 I1 2.7760(9) . ?
N1 C1 1.3900 . ?
N1 C5 1.3900 . ?
C1 C2 1.3900 . ?
C1 H1 0.9500 . ?
C2 C3 1.3900 . ?
C2 H2 0.9500 . ?
C3 C4 1.3900 . ?
C3 H3 0.9500 . ?
C4 C11 1.335(6) . ?
C4 C5 1.3900 . ?
C5 C6 1.374(5) . ?
N2 C6 1.3900 . ?
N2 C10 1.3900 . ?
N2 H2N 0.8800 . ?
C6 C7 1.3900 . ?
C7 C12 1.335(6) . ?
C7 C8 1.3900 . ?
C8 C9 1.3900 . ?
C8 H8 0.9500 . ?
C9 C10 1.3900 . ?
C9 H9 0.9500 . ?
C10 H10 0.9500 . ?
C11 C12 1.334(7) . ?
C11 H11 0.9500 . ?
C12 H12 0.9500 . ?
N3 C13 1.3900 . ?
N3 C24 1.3900 . ?
N3 H3N 0.8800 . ?
C13 C14 1.3900 . ?
C13 H13A 0.9500 . ?
C14 C15 1.3900 . ?
C14 H14A 0.9500 . ?
C15 C16 1.3900 . ?
C15 H15 0.9500 . ?
C16 C17 1.362(7) . ?
C16 C24 1.3900 . ?
C24 C23 1.346(4) . ?
C23 C19 1.3900 . ?
C23 N4 1.3900 . ?
C19 C18 1.341(7) . ?
C19 C20 1.3900 . ?
C20 C21 1.3900 . ?
C20 H20 0.9500 . ?
C21 C22 1.3900 . ?
C21 H21 0.9500 . ?
C22 N4 1.3900 . ?
C22 H22 0.9500 . ?
C17 C18 1.362(7) . ?
C17 H17 0.9500 . ?
C18 H18 0.9500 . ?
